data_4126192
loop_
_publ_author_name
'Xia, Qingchun'
'Li, Zijian'
'Tan, Chunxia'
'Liu, Yan'
'Gong, Wei'
'Cui, Yong'

_publ_section_title
;
 Multivariate Metal-Organic Frameworks as Multifunctional Heterogeneous
 Asymmetric Catalysts for Sequential Reactions.
;
_journal_issue 24
_journal_name_full 'Journal of the American Chemical Society'
_journal_page_first 8259
_journal_page_last 8266
_journal_paper_doi 10.1021/jacs.7b03113
_journal_volume 139
_journal_year 2017
_chemical_absolute_configuration rmad
_chemical_formula_moiety 'C720 H816 Cu24 N48 O152 Zn32'
_chemical_formula_sum 'C720 H816 Cu24 N48 O152 Zn32'
_chemical_formula_weight 16190.96
_chemical_name_systematic
;
 ?
;
_space_group_crystal_system cubic
_space_group_IT_number 210
_space_group_name_Hall 'F 4d 2 3'
_space_group_name_H-M_alt 'F 41 3 2'
_symmetry_space_group_name_Hall 'F 4d 2 3'
_symmetry_space_group_name_H-M 'F 41 3 2'
_atom_sites_solution_hydrogens geom
_audit_creation_date 2016-10-14
_audit_creation_method
;
Olex2 1.2
(compiled 2016.09.09 svn.r3337 for OlexSys, GUI svn.r5227)
;
_cell_angle_alpha 90
_cell_angle_beta 90
_cell_angle_gamma 90
_cell_formula_units_Z 2
_cell_length_a 41.7868(4)
_cell_length_b 41.7868(4)
_cell_length_c 41.7868(4)
_cell_measurement_reflns_used 9936
_cell_measurement_temperature 296(2)
_cell_measurement_theta_max 66.96
_cell_measurement_theta_min 2.99
_cell_volume 72965.5(12)
_computing_molecular_graphics 'Olex2 (Dolomanov et al., 2009)'
_computing_publication_material 'Olex2 (Dolomanov et al., 2009)'
_computing_structure_refinement 'ShelXL (Sheldrick, 2015)'
_diffrn_ambient_temperature 296.15
_diffrn_measured_fraction_theta_full 0.996
_diffrn_measured_fraction_theta_max 0.995
_diffrn_measurement_device_type 'CCD area detector'
_diffrn_measurement_method 'phi and omega scans'
_diffrn_radiation_monochromator graphite
_diffrn_radiation_type CuK\a
_diffrn_radiation_wavelength 1.54178
_diffrn_reflns_av_R_equivalents 0.0537
_diffrn_reflns_av_unetI/netI 0.0290
_diffrn_reflns_Laue_measured_fraction_full 0.996
_diffrn_reflns_Laue_measured_fraction_max 0.995
_diffrn_reflns_limit_h_max 33
_diffrn_reflns_limit_h_min -48
_diffrn_reflns_limit_k_max 39
_diffrn_reflns_limit_k_min -44
_diffrn_reflns_limit_l_max 38
_diffrn_reflns_limit_l_min -34
_diffrn_reflns_number 43506
_diffrn_reflns_point_group_measured_fraction_full 0.995
_diffrn_reflns_point_group_measured_fraction_max 0.993
_diffrn_reflns_theta_full 63.274
_diffrn_reflns_theta_max 63.274
_diffrn_reflns_theta_min 2.991
_exptl_absorpt_coefficient_mu 1.240
_exptl_absorpt_correction_type none
_exptl_crystal_colour blue
_exptl_crystal_density_diffrn 0.737
_exptl_crystal_description block
_exptl_crystal_F_000 16688
_exptl_crystal_size_max 0.12
_exptl_crystal_size_mid 0.11
_exptl_crystal_size_min 0.06
_refine_diff_density_max 1.761
_refine_diff_density_min -0.833
_refine_diff_density_rms 0.161
_refine_ls_abs_structure_details
;
 Flack x determined using 912 quotients [(I+)-(I-)]/[(I+)+(I-)]
 (Parsons, Flack and Wagner, Acta Cryst. B69 (2013) 249-259).
;
_refine_ls_abs_structure_Flack 0.17(4)
_refine_ls_extinction_method none
_refine_ls_goodness_of_fit_ref 1.566
_refine_ls_hydrogen_treatment constr
_refine_ls_matrix_type full
_refine_ls_number_parameters 310
_refine_ls_number_reflns 4964
_refine_ls_number_restraints 1051
_refine_ls_restrained_S_all 1.551
_refine_ls_R_factor_all 0.1709
_refine_ls_R_factor_gt 0.1242
_refine_ls_shift/su_max 0.001
_refine_ls_shift/su_mean 0.000
_refine_ls_structure_factor_coef Fsqd
_refine_ls_weighting_details 'w=1/[\s^2^(Fo^2^)+(0.2000P)^2^] where P=(Fo^2^+2Fc^2^)/3'
_refine_ls_weighting_scheme calc
_refine_ls_wR_factor_gt 0.3640
_refine_ls_wR_factor_ref 0.4225
_reflns_Friedel_coverage 0.701
_reflns_Friedel_fraction_full 0.993
_reflns_Friedel_fraction_max 0.991
_reflns_number_gt 2764
_reflns_number_total 4964
_reflns_threshold_expression 'I > 2\s(I)'
_cod_data_source_file ja7b03113_si_002.cif
_cod_data_source_block 1-Cu
_cod_depositor_comments 'Adding full bibliography for 4126192.cif.'
_cod_original_cell_volume 72965(2)
_cod_database_code 4126192
_shelx_space_group_comment
;
The symmetry employed for this shelxl refinement is uniquely defined
by the following loop, which should always be used as a source of
symmetry information in preference to the above space-group names.
They are only intended as comments.
;
_olex2_refinement_description
;
1. Fixed Uiso
 At 1.2 times of:
  All C(H) groups, All C(H,H) groups
 At 1.5 times of:
  All C(H,H,H) groups
2. Restrained distances
 N1-C11 = N2-C12
 1.25 with sigma of 0.02
 C1-C2 = C9-C10
 1.4 with sigma of 0.02
 C4-C11 = C7-C12
 1.5 with sigma of 0.02
 C13-C14 = C14-C15 = C15-C16 = C16-C17 = C17-C18 = C18-C13
 1.524 with sigma of 0.02
 N1-C13 = N2-C14
 1.42 with sigma of 0.02
 C5-O3 = C6-O4
 1.32 with sigma of 0.01
 N1-O3
 2 with sigma of 0.02
 O3-C4
 2.4 with sigma of 0.02
 O3-C4A
 2.4 with sigma of 0.02
 O4-C7
 2.4 with sigma of 0.02
 O4-C7A
 2.4 with sigma of 0.02
 C6-C23 = C5-C19
 2.45 with sigma of 0.02
 C20-C21 = C20-C22 = C21-C22 = C24-C25 = C24-C26 = C25-C26 = C4A-C20 = C4A-C21
 = C4A-C22 = C7A-C24 = C7A-C25 = C7A-C26
 2.45 with sigma of 0.02
 C4A-C19 = C7A-C23 = C19-C20 = C19-C21 = C19-C22 = C23-C24 = C23-C25 = C23-C26
 1.53 with sigma of 0.02
 C19-C3A \\sim C19-C5 \\sim C23-C6 \\sim C23-C8A
 with sigma of 0.02
3. Restrained planarity
 C2, C3, C4, C5, C4A, C3A, C19, C11, O3
 with sigma of 0.1
 C6, C7, C8, C9, C7A, C8A, C23, C12, O4
 with sigma of 0.1
4. Uiso/Uaniso restraints and constraints
N1 \\sim N2 \\sim C1 \\sim C10 \\sim C2 \\sim C3 \\sim C4 \\sim C5 \\sim C4A
\\sim C3A \\sim C6 \\sim C7 \\sim C8 \\sim C9 \\sim C8A \\sim C7A \\sim C11
\\sim C12 \\sim C13 \\sim C15 \\sim C18 \\sim C14 \\sim C16 \\sim C17 \\sim C19
\\sim C20 \\sim C21 \\sim C22 \\sim C23 \\sim C24 \\sim C25 \\sim C26 \\sim O1
\\sim O2 \\sim O5 \\sim O6 \\sim O3 \\sim O4: within 3.8A with sigma of 0.03
and sigma for terminal atoms of 0.04
5. Others
 Fixed Sof: C2(0.5) C3(0.5) H3(0.5) C4(0.5) C5(0.5) C4A(0.5) C3A(0.5) H3A(0.5)
 C6(0.5) C7(0.5) C8(0.5) H8(0.5) C9(0.5) C8A(0.5) H8A(0.5) C7A(0.5) Cu1(0.5)
 O3(0.5) O4(0.5) N1(0.5) N2(0.5) C11(0.5) H11(0.5) C12(0.5) H12(0.5) C13(0.5)
 H13(0.5) C15(0.5) H15A(0.5) H15B(0.5) C18(0.5) H18A(0.5) H18B(0.5) C14(0.5)
 H14(0.5) C16(0.5) H16A(0.5) H16B(0.5) C17(0.5) H17A(0.5) H17B(0.5) C19(0.5)
 C20(0.5) H20A(0.5) H20B(0.5) H20C(0.5) C21(0.5) H21A(0.5) H21B(0.5) H21C(0.5)
 C22(0.5) H22A(0.5) H22B(0.5) H22C(0.5) C23(0.5) C24(0.5) H24A(0.5) H24B(0.5)
 H24C(0.5) C25(0.5) H25A(0.5) H25B(0.5) H25C(0.5) C26(0.5) H26A(0.5) H26B(0.5)
 H26C(0.5)
6.a Ternary CH refined with riding coordinates:
 C13(H13), C14(H14)
6.b Secondary CH2 refined with riding coordinates:
 C15(H15A,H15B), C18(H18A,H18B), C16(H16A,H16B), C17(H17A,H17B)
6.c Me refined with riding coordinates:
 C20(H20A,H20B,H20C), C21(H21A,H21B,H21C), C22(H22A,H22B,H22C), C24(H24A,H24B,
 H24C), C25(H25A,H25B,H25C), C26(H26A,H26B,H26C)
6.d Aromatic/amide H refined with riding coordinates:
 C3(H3), C3A(H3A), C8(H8), C8A(H8A), C11(H11), C12(H12)
6.e Fitted hexagon refined as free rotating group:
 C2(C3,C4,C5,C4A,C3A), C6(C7,C8,C9,C8A,C7A)
;
_shelx_shelxl_version_number 2014/7
_olex2_submission_special_instructions 'No special instructions were received'

loop_
_space_group_symop_operation_xyz
'x, y, z'
'-x, -y+1/2, z+1/2'
'-x+1/2, y+1/2, -z'
'x+1/2, -y, -z+1/2'
'z, x, y'
'z+1/2, -x, -y+1/2'
'-z, -x+1/2, y+1/2'
'-z+1/2, x+1/2, -y'
'y, z, x'
'-y+1/2, z+1/2, -x'
'y+1/2, -z, -x+1/2'
'-y, -z+1/2, x+1/2'
'y+3/4, x+1/4, -z+3/4'
'-y+1/4, -x+1/4, -z+1/4'
'y+1/4, -x+3/4, z+3/4'
'-y+3/4, x+3/4, z+1/4'
'x+3/4, z+1/4, -y+3/4'
'-x+3/4, z+3/4, y+1/4'
'-x+1/4, -z+1/4, -y+1/4'
'x+1/4, -z+3/4, y+3/4'
'z+3/4, y+1/4, -x+3/4'
'z+1/4, -y+3/4, x+3/4'
'-z+3/4, y+3/4, x+1/4'
'-z+1/4, -y+1/4, -x+1/4'
'x, y+1/2, z+1/2'
'-x, -y+1, z+1'
'-x+1/2, y+1, -z+1/2'
'x+1/2, -y+1/2, -z+1'
'z, x+1/2, y+1/2'
'z+1/2, -x+1/2, -y+1'
'-z, -x+1, y+1'
'-z+1/2, x+1, -y+1/2'
'y, z+1/2, x+1/2'
'-y+1/2, z+1, -x+1/2'
'y+1/2, -z+1/2, -x+1'
'-y, -z+1, x+1'
'y+3/4, x+3/4, -z+5/4'
'-y+1/4, -x+3/4, -z+3/4'
'y+1/4, -x+5/4, z+5/4'
'-y+3/4, x+5/4, z+3/4'
'x+3/4, z+3/4, -y+5/4'
'-x+3/4, z+5/4, y+3/4'
'-x+1/4, -z+3/4, -y+3/4'
'x+1/4, -z+5/4, y+5/4'
'z+3/4, y+3/4, -x+5/4'
'z+1/4, -y+5/4, x+5/4'
'-z+3/4, y+5/4, x+3/4'
'-z+1/4, -y+3/4, -x+3/4'
'x+1/2, y, z+1/2'
'-x+1/2, -y+1/2, z+1'
'-x+1, y+1/2, -z+1/2'
'x+1, -y, -z+1'
'z+1/2, x, y+1/2'
'z+1, -x, -y+1'
'-z+1/2, -x+1/2, y+1'
'-z+1, x+1/2, -y+1/2'
'y+1/2, z, x+1/2'
'-y+1, z+1/2, -x+1/2'
'y+1, -z, -x+1'
'-y+1/2, -z+1/2, x+1'
'y+5/4, x+1/4, -z+5/4'
'-y+3/4, -x+1/4, -z+3/4'
'y+3/4, -x+3/4, z+5/4'
'-y+5/4, x+3/4, z+3/4'
'x+5/4, z+1/4, -y+5/4'
'-x+5/4, z+3/4, y+3/4'
'-x+3/4, -z+1/4, -y+3/4'
'x+3/4, -z+3/4, y+5/4'
'z+5/4, y+1/4, -x+5/4'
'z+3/4, -y+3/4, x+5/4'
'-z+5/4, y+3/4, x+3/4'
'-z+3/4, -y+1/4, -x+3/4'
'x+1/2, y+1/2, z'
'-x+1/2, -y+1, z+1/2'
'-x+1, y+1, -z'
'x+1, -y+1/2, -z+1/2'
'z+1/2, x+1/2, y'
'z+1, -x+1/2, -y+1/2'
'-z+1/2, -x+1, y+1/2'
'-z+1, x+1, -y'
'y+1/2, z+1/2, x'
'-y+1, z+1, -x'
'y+1, -z+1/2, -x+1/2'
'-y+1/2, -z+1, x+1/2'
'y+5/4, x+3/4, -z+3/4'
'-y+3/4, -x+3/4, -z+1/4'
'y+3/4, -x+5/4, z+3/4'
'-y+5/4, x+5/4, z+1/4'
'x+5/4, z+3/4, -y+3/4'
'-x+5/4, z+5/4, y+1/4'
'-x+3/4, -z+3/4, -y+1/4'
'x+3/4, -z+5/4, y+3/4'
'z+5/4, y+3/4, -x+3/4'
'z+3/4, -y+5/4, x+3/4'
'-z+5/4, y+5/4, x+1/4'
'-z+3/4, -y+3/4, -x+1/4'

loop_
_atom_site_label
_atom_site_type_symbol
_atom_site_fract_x
_atom_site_fract_y
_atom_site_fract_z
_atom_site_U_iso_or_equiv
_atom_site_adp_type
_atom_site_occupancy
_atom_site_site_symmetry_order
_atom_site_calc_flag
_atom_site_refinement_flags_posn
_atom_site_refinement_flags_adp
_atom_site_refinement_flags_occupancy
_atom_site_disorder_assembly
_atom_site_disorder_group
Zn1 Zn 0.97328(2) 0.97328(2) 0.47328(2) 0.0610(8) Uani 1 3 d S T P . .
Zn2 Zn 1.02667(2) 0.52667(2) 0.52667(2) 0.0584(8) Uani 1 3 d S T P . .
O1 O 0.9814(3) 0.92856(15) 0.4817(3) 0.120(3) Uani 1 1 d . U . . .
O2 O 1.0193(3) 0.57176(14) 0.5183(3) 0.103(2) Uani 1 1 d . U . . .
O5 O 1.0000 1.0000 0.5000 0.058(4) Uani 1 12 d S TU P . .
O6 O 1.0000 0.5000 0.5000 0.052(3) Uani 1 12 d S TU P . .
C1 C 1.0000 0.9145(3) 0.5000 0.126(5) Uani 1 2 d DS TU P . .
C10 C 1.0000 0.5858(3) 0.5000 0.100(4) Uani 1 2 d DS TU P . .
C2 C 0.9936(7) 0.8795(2) 0.4999(9) 0.140(6) Uani 0.5 1 d D U . A -1
C3 C 1.0157(6) 0.8611(3) 0.5167(8) 0.151(6) Uani 0.5 1 d G U . A -1
H3 H 1.0321 0.8710 0.5280 0.181 Uiso 0.5 1 calc R . . A -1
C4 C 1.0132(5) 0.8279(3) 0.5165(6) 0.163(7) Uani 0.5 1 d DG U . A -1
C5 C 0.9888(5) 0.8131(2) 0.4995(6) 0.165(7) Uani 0.5 1 d DG U . A -1
C4A C 0.9667(4) 0.8315(3) 0.4828(6) 0.172(7) Uani 0.5 1 d DG U . A -1
C3A C 0.9691(6) 0.8647(3) 0.4829(8) 0.162(7) Uani 0.5 1 d DG U . A -1
H3A H 0.9543 0.8770 0.4717 0.194 Uiso 0.5 1 calc R . . A -1
C6 C 1.0017(5) 0.6863(2) 0.4860(4) 0.160(7) Uani 0.5 1 d D U . A -1
C7 C 1.0198(5) 0.6722(3) 0.5100(4) 0.138(6) Uani 0.5 1 d DG U . A -1
C8 C 1.0192(7) 0.6392(3) 0.5142(5) 0.134(6) Uani 0.5 1 d G U . A -1
H8 H 1.0313 0.6298 0.5302 0.160 Uiso 0.5 1 calc R . . A -1
C9 C 1.0004(8) 0.6203(2) 0.4943(6) 0.128(6) Uani 0.5 1 d DG U . A -1
C8A C 0.9822(7) 0.6344(3) 0.4702(5) 0.152(7) Uani 0.5 1 d DG U . A -1
H8A H 0.9696 0.6218 0.4569 0.182 Uiso 0.5 1 calc R . . A -1
C7A C 0.9829(5) 0.6674(3) 0.4661(4) 0.162(7) Uani 0.5 1 d DG U . A -1
Cu1 Cu 1.01575(10) 0.75023(7) 0.51327(10) 0.186(3) Uani 0.5 1 d . . . A -1
O3 O 0.9869(5) 0.7815(3) 0.5032(6) 0.181(6) Uani 0.5 1 d D U . A -1
O4 O 1.0011(6) 0.7183(3) 0.4841(5) 0.171(6) Uani 0.5 1 d D U . A -1
N1 N 1.0304(7) 0.7809(5) 0.5373(8) 0.180(7) Uani 0.5 1 d D U . A -1
N2 N 1.0436(7) 0.7206(4) 0.5332(7) 0.156(6) Uani 0.5 1 d D U . A -1
C11 C 1.0387(7) 0.8094(5) 0.5321(9) 0.165(7) Uani 0.5 1 d D U . A -1
H11 H 1.0586 0.8177 0.5375 0.198 Uiso 0.5 1 calc R . . A -1
C12 C 1.0402(8) 0.6904(5) 0.5316(8) 0.160(7) Uani 0.5 1 d D U . A -1
H12 H 1.0522 0.6785 0.5460 0.192 Uiso 0.5 1 calc R . . A -1
C13 C 1.0495(9) 0.7689(7) 0.5639(8) 0.190(7) Uani 0.5 1 d D U . A -1
H13 H 1.0321 0.7612 0.5775 0.228 Uiso 0.5 1 calc R . . A -1
C15 C 1.0917(9) 0.7161(7) 0.5699(10) 0.196(9) Uani 0.5 1 d D U . A -1
H15A H 1.1063 0.7092 0.5533 0.235 Uiso 0.5 1 calc R . . A -1
H15B H 1.0828 0.6972 0.5802 0.235 Uiso 0.5 1 calc R . . A -1
C18 C 1.0712(10) 0.7834(7) 0.5901(9) 0.189(8) Uani 0.5 1 d D U . A -1
H18A H 1.0853 0.7982 0.5792 0.227 Uiso 0.5 1 calc R . . A -1
H18B H 1.0572 0.7963 0.6035 0.227 Uiso 0.5 1 calc R . . A -1
C14 C 1.0644(7) 0.7367(6) 0.5553(8) 0.181(7) Uani 0.5 1 d D U . A -1
H14 H 1.0781 0.7457 0.5384 0.218 Uiso 0.5 1 calc R . . A -1
C16 C 1.1095(8) 0.7373(8) 0.5950(8) 0.211(10) Uani 0.5 1 d D U . A -1
H16A H 1.1180 0.7230 0.6112 0.253 Uiso 0.5 1 calc R . . A -1
H16B H 1.1278 0.7467 0.5842 0.253 Uiso 0.5 1 calc R . . A -1
C17 C 1.0920(8) 0.7648(7) 0.6128(8) 0.204(10) Uani 0.5 1 d D U . A -1
H17A H 1.0789 0.7560 0.6298 0.245 Uiso 0.5 1 calc R . . A -1
H17B H 1.1076 0.7790 0.6224 0.245 Uiso 0.5 1 calc R . . A -1
C19 C 0.9415(5) 0.8158(5) 0.4634(6) 0.179(8) Uani 0.5 1 d D U . A -1
C20 C 0.9203(7) 0.7944(6) 0.4838(7) 0.199(10) Uani 0.5 1 d D U . A -1
H20A H 0.9043 0.7846 0.4705 0.298 Uiso 0.5 1 calc R . . A -1
H20B H 0.9330 0.7781 0.4937 0.298 Uiso 0.5 1 calc R . . A -1
H20C H 0.9101 0.8070 0.5001 0.298 Uiso 0.5 1 calc R . . A -1
C21 C 0.9542(7) 0.7945(6) 0.4371(7) 0.178(9) Uani 0.5 1 d D U . A -1
H21A H 0.9366 0.7852 0.4257 0.267 Uiso 0.5 1 calc R . . A -1
H21B H 0.9670 0.8070 0.4227 0.267 Uiso 0.5 1 calc R . . A -1
H21C H 0.9671 0.7778 0.4463 0.267 Uiso 0.5 1 calc R . . A -1
C22 C 0.9189(7) 0.8404(6) 0.4487(8) 0.211(11) Uani 0.5 1 d D U . A -1
H22A H 0.9028 0.8296 0.4363 0.317 Uiso 0.5 1 calc R . . A -1
H22B H 0.9088 0.8525 0.4654 0.317 Uiso 0.5 1 calc R . . A -1
H22C H 0.9308 0.8546 0.4351 0.317 Uiso 0.5 1 calc R . . A -1
C23 C 0.9642(6) 0.6822(5) 0.4395(5) 0.173(8) Uani 0.5 1 d D U . A -1
C24 C 0.9375(7) 0.7038(7) 0.4528(8) 0.203(10) Uani 0.5 1 d D U . A -1
H24A H 0.9258 0.7131 0.4354 0.305 Uiso 0.5 1 calc R . . A -1
H24B H 0.9233 0.6912 0.4658 0.305 Uiso 0.5 1 calc R . . A -1
H24C H 0.9468 0.7205 0.4656 0.305 Uiso 0.5 1 calc R . . A -1
C25 C 0.9865(7) 0.7044(7) 0.4202(7) 0.198(10) Uani 0.5 1 d D U . A -1
H25A H 0.9747 0.7141 0.4031 0.297 Uiso 0.5 1 calc R . . A -1
H25B H 0.9947 0.7208 0.4340 0.297 Uiso 0.5 1 calc R . . A -1
H25C H 1.0039 0.6922 0.4116 0.297 Uiso 0.5 1 calc R . . A -1
C26 C 0.9488(8) 0.6587(6) 0.4174(7) 0.196(10) Uani 0.5 1 d D U . A -1
H26A H 0.9373 0.6700 0.4010 0.295 Uiso 0.5 1 calc R . . A -1
H26B H 0.9649 0.6455 0.4077 0.295 Uiso 0.5 1 calc R . . A -1
H26C H 0.9342 0.6455 0.4292 0.295 Uiso 0.5 1 calc R . . A -1

loop_
_atom_site_aniso_label
_atom_site_aniso_U_11
_atom_site_aniso_U_22
_atom_site_aniso_U_33
_atom_site_aniso_U_23
_atom_site_aniso_U_13
_atom_site_aniso_U_12
Zn1 0.0610(8) 0.0610(8) 0.0610(8) -0.0040(4) -0.0040(4) -0.0040(4)
Zn2 0.0584(8) 0.0584(8) 0.0584(8) -0.0024(4) -0.0024(4) -0.0024(4)
O1 0.150(8) 0.051(4) 0.159(8) 0.004(5) -0.038(6) -0.005(5)
O2 0.129(7) 0.052(4) 0.127(7) -0.005(4) -0.029(5) -0.006(4)
O5 0.058(4) 0.058(4) 0.058(4) 0.000 0.000 0.000
O6 0.052(3) 0.052(3) 0.052(3) 0.000 0.000 0.000
C1 0.156(14) 0.050(7) 0.173(14) 0.000 -0.032(11) 0.000
C10 0.144(12) 0.046(6) 0.111(11) 0.000 -0.014(9) 0.000
C2 0.177(15) 0.045(7) 0.199(13) 0.011(12) -0.076(13) -0.001(11)
C3 0.178(14) 0.057(10) 0.217(14) 0.001(11) -0.080(12) -0.014(10)
C4 0.191(15) 0.068(10) 0.229(14) 0.006(11) -0.075(13) -0.004(11)
C5 0.197(15) 0.063(9) 0.234(14) -0.003(12) -0.080(14) -0.002(10)
C4A 0.203(16) 0.076(11) 0.236(15) 0.005(12) -0.070(14) -0.003(12)
C3A 0.194(15) 0.066(10) 0.224(14) 0.014(11) -0.073(13) -0.012(11)
C6 0.253(14) 0.058(9) 0.168(14) 0.023(9) -0.087(14) 0.002(11)
C7 0.213(13) 0.054(9) 0.149(13) 0.014(9) -0.087(12) -0.011(10)
C8 0.204(13) 0.049(9) 0.148(13) 0.016(10) -0.081(12) -0.007(10)
C9 0.198(13) 0.052(7) 0.135(14) 0.010(10) -0.068(12) -0.008(12)
C8A 0.223(14) 0.064(10) 0.169(14) 0.016(10) -0.065(13) -0.007(11)
C7A 0.228(14) 0.079(11) 0.180(14) 0.026(11) -0.075(13) -0.007(11)
Cu1 0.261(6) 0.0493(19) 0.246(7) -0.003(3) -0.148(5) 0.005(4)
O3 0.218(14) 0.066(7) 0.258(12) 0.004(10) -0.051(13) -0.015(8)
O4 0.264(12) 0.068(8) 0.182(12) 0.008(7) -0.092(12) 0.002(9)
N1 0.238(14) 0.073(10) 0.229(14) -0.010(11) -0.089(13) -0.022(10)
N2 0.214(13) 0.055(8) 0.198(13) 0.000(9) -0.094(11) 0.002(10)
C11 0.194(14) 0.067(10) 0.233(13) 0.006(11) -0.096(12) -0.011(11)
C12 0.222(14) 0.063(10) 0.194(14) 0.014(11) -0.089(13) -0.001(11)
C13 0.237(15) 0.089(11) 0.245(14) -0.016(12) -0.069(14) -0.014(12)
C15 0.238(17) 0.105(14) 0.245(17) 0.009(14) -0.098(16) 0.006(14)
C18 0.238(16) 0.101(13) 0.227(16) -0.006(13) -0.088(15) 0.001(13)
C14 0.226(15) 0.081(10) 0.237(15) 0.006(12) -0.096(13) -0.015(12)
C16 0.24(2) 0.135(16) 0.26(2) -0.007(16) -0.083(19) -0.013(17)
C17 0.26(2) 0.111(15) 0.25(2) -0.008(16) -0.082(19) -0.019(16)
C19 0.210(17) 0.074(12) 0.254(16) 0.009(13) -0.074(15) -0.004(13)
C20 0.23(2) 0.097(16) 0.27(2) 0.012(17) -0.058(19) -0.039(16)
C21 0.22(2) 0.073(13) 0.24(2) -0.040(15) -0.077(17) -0.030(14)
C22 0.24(2) 0.129(18) 0.27(2) -0.015(18) -0.09(2) -0.024(18)
C23 0.251(16) 0.089(13) 0.180(16) 0.012(12) -0.070(15) -0.001(13)
C24 0.27(2) 0.129(17) 0.211(19) 0.045(16) -0.087(18) 0.017(18)
C25 0.29(2) 0.119(17) 0.189(19) 0.024(16) -0.081(18) 0.007(17)
C26 0.28(2) 0.125(17) 0.18(2) 0.026(16) -0.091(19) 0.008(18)

loop_
_atom_type_symbol
_atom_type_description
_atom_type_scat_dispersion_real
_atom_type_scat_dispersion_imag
_atom_type_scat_source
C C 0.0181 0.0091 'International Tables Vol C Tables 4.2.6.8 and 6.1.1.4'
H H 0.0000 0.0000 'International Tables Vol C Tables 4.2.6.8 and 6.1.1.4'
Cu Cu -1.9646 0.5888 'International Tables Vol C Tables 4.2.6.8 and 6.1.1.4'
N N 0.0311 0.0180 'International Tables Vol C Tables 4.2.6.8 and 6.1.1.4'
O O 0.0492 0.0322 'International Tables Vol C Tables 4.2.6.8 and 6.1.1.4'
Zn Zn -1.5491 0.6778 'International Tables Vol C Tables 4.2.6.8 and 6.1.1.4'

loop_
_geom_angle_atom_site_label_1
_geom_angle_atom_site_label_2
_geom_angle_atom_site_label_3
_geom_angle
_geom_angle_site_symmetry_1
_geom_angle_site_symmetry_3
Zn1 Zn1 Zn1 60.0 26_764 75_646
Zn1 Zn1 Zn1 60.0 26_764 52_475
Zn1 Zn1 Zn1 60.0 52_475 75_646
O1 Zn1 Zn1 124.1(3) . 26_764
O1 Zn1 Zn1 124.1(3) 33_554 75_646
O1 Zn1 Zn1 75.4(3) 33_554 52_475
O1 Zn1 Zn1 75.4(3) 53_554 26_764
O1 Zn1 Zn1 123.8(4) 53_554 75_646
O1 Zn1 Zn1 75.4(3) . 75_646
O1 Zn1 Zn1 123.8(4) . 52_475
O1 Zn1 Zn1 124.1(3) 53_554 52_475
O1 Zn1 Zn1 123.8(4) 33_554 26_764
O1 Zn1 O1 108.3(3) . 53_554
O1 Zn1 O1 108.3(3) . 33_554
O1 Zn1 O1 108.3(3) 53_554 33_554
O1 Zn1 O5 110.7(3) . .
O1 Zn1 O5 110.7(3) 33_554 .
O1 Zn1 O5 110.7(3) 53_554 .
O5 Zn1 Zn1 35.3 . 52_475
O5 Zn1 Zn1 35.3 . 26_764
O5 Zn1 Zn1 35.3 . 75_646
Zn2 Zn2 Zn2 60.003(1) 26_754 52_465
Zn2 Zn2 Zn2 60.003(2) 26_754 75_646
Zn2 Zn2 Zn2 60.003(1) 52_465 75_646
O2 Zn2 Zn2 125.0(3) . 26_754
O2 Zn2 Zn2 76.1(2) . 75_646
O2 Zn2 Zn2 125.0(3) 77_545 52_465
O2 Zn2 Zn2 124.0(3) 57_554 26_754
O2 Zn2 Zn2 124.0(3) 77_545 75_646
O2 Zn2 Zn2 125.0(3) 57_554 75_646
O2 Zn2 Zn2 76.1(2) 77_545 26_754
O2 Zn2 Zn2 76.1(2) 57_554 52_465
O2 Zn2 Zn2 124.0(3) . 52_465
O2 Zn2 O2 107.5(2) . 57_554
O2 Zn2 O2 107.5(2) 57_554 77_545
O2 Zn2 O2 107.5(2) . 77_545
O6 Zn2 Zn2 35.3 . 75_646
O6 Zn2 Zn2 35.3 . 26_754
O6 Zn2 Zn2 35.266(1) . 52_465
O6 Zn2 O2 111.4(2) . .
O6 Zn2 O2 111.4(2) . 57_554
O6 Zn2 O2 111.4(2) . 77_545
C1 O1 Zn1 132.8(8) . .
C10 O2 Zn2 131.6(7) . .
Zn1 O5 Zn1 109.471(1) 75_646 26_764
Zn1 O5 Zn1 109.5 75_646 .
Zn1 O5 Zn1 109.5 52_475 .
Zn1 O5 Zn1 109.5 52_475 75_646
Zn1 O5 Zn1 109.471(1) 52_475 26_764
Zn1 O5 Zn1 109.5 26_764 .
Zn2 O6 Zn2 109.471(1) . 52_465
Zn2 O6 Zn2 109.471(1) 52_465 75_646
Zn2 O6 Zn2 109.5 . 75_646
Zn2 O6 Zn2 109.5 . 26_754
Zn2 O6 Zn2 109.471(1) 52_465 26_754
Zn2 O6 Zn2 109.471(3) 26_754 75_646
O1 C1 O1 123.6(13) . 75_646
O1 C1 C2 110.5(10) . .
O1 C1 C2 125.4(11) 75_646 .
O2 C10 O2 124.4(11) 75_646 .
O2 C10 C9 111.5(10) 75_646 .
O2 C10 C9 123.6(10) . .
C3 C2 C1 115.0(12) . .
C3 C2 C3A 120.0 . .
C3A C2 C1 124.8(12) . .
C2 C3 H3 120.0 . .
C2 C3 C4 120.0 . .
C4 C3 H3 120.0 . .
C3 C4 C5 120.0 . .
C3 C4 C11 118.1(13) . .
C5 C4 C11 121.7(13) . .
C4A C5 C4 120.0 . .
O3 C5 C4 115.1(10) . .
O3 C5 C4A 124.6(10) . .
C5 C4A C3A 120.0 . .
C5 C4A C19 120.1(8) . .
C3A C4A C19 119.9(8) . .
C2 C3A H3A 120.0 . .
C4A C3A C2 120.0 . .
C4A C3A H3A 120.0 . .
C7 C6 C7A 120.0 . .
O4 C6 C7 118.3(9) . .
O4 C6 C7A 121.5(9) . .
C6 C7 C12 123.0(13) . .
C8 C7 C6 120.0 . .
C8 C7 C12 117.0(13) . .
C7 C8 H8 120.0 . .
C7 C8 C9 120.0 . .
C9 C8 H8 120.0 . .
C8 C9 C10 117.9(12) . .
C8A C9 C10 122.1(12) . .
C8A C9 C8 120.0 . .
C9 C8A H8A 120.0 . .
C9 C8A C7A 120.0 . .
C7A C8A H8A 120.0 . .
C6 C7A C23 120.3(8) . .
C8A C7A C6 120.0 . .
C8A C7A C23 119.6(8) . .
O3 Cu1 O4 98.2(9) . .
O3 Cu1 N2 167.2(13) . .
N1 Cu1 O3 80.6(8) . .
N1 Cu1 O4 175.4(14) . .
N1 Cu1 N2 90.6(10) . .
N2 Cu1 O4 91.2(7) . .
C5 O3 Cu1 134.3(13) . .
C6 O4 Cu1 131.0(11) . .
C11 N1 Cu1 134(3) . .
C11 N1 C13 108(2) . .
C13 N1 Cu1 112.3(16) . .
C12 N2 Cu1 123.7(18) . .
C12 N2 C14 125(2) . .
C14 N2 Cu1 110.5(15) . .
C4 C11 H11 124.0 . .
N1 C11 C4 112(2) . .
N1 C11 H11 124.0 . .
C7 C12 H12 115.9 . .
N2 C12 C7 128(2) . .
N2 C12 H12 115.9 . .
N1 C13 H13 98.7 . .
N1 C13 C18 137(3) . .
N1 C13 C14 110(2) . .
C18 C13 H13 98.7 . .
C14 C13 H13 98.7 . .
C14 C13 C18 106(2) . .
H15A C15 H15B 108.5 . .
C14 C15 H15A 110.2 . .
C14 C15 H15B 110.2 . .
C14 C15 C16 107(2) . .
C16 C15 H15A 110.2 . .
C16 C15 H15B 110.2 . .
C13 C18 H18A 105.9 . .
C13 C18 H18B 105.9 . .
H18A C18 H18B 106.2 . .
C17 C18 C13 126(2) . .
C17 C18 H18A 105.9 . .
C17 C18 H18B 105.9 . .
N2 C14 C13 108(2) . .
N2 C14 C15 116(2) . .
N2 C14 H14 94.0 . .
C13 C14 C15 134(2) . .
C13 C14 H14 94.0 . .
C15 C14 H14 94.0 . .
C15 C16 H16A 107.1 . .
C15 C16 H16B 107.1 . .
H16A C16 H16B 106.8 . .
C17 C16 C15 121(3) . .
C17 C16 H16A 107.1 . .
C17 C16 H16B 107.1 . .
C18 C17 C16 111(3) . .
C18 C17 H17A 109.5 . .
C18 C17 H17B 109.5 . .
C16 C17 H17A 109.5 . .
C16 C17 H17B 109.5 . .
H17A C17 H17B 108.1 . .
C4A C19 C20 111.7(17) . .
C4A C19 C21 114.2(17) . .
C4A C19 C22 111.1(15) . .
C20 C19 C22 105.0(17) . .
C21 C19 C20 105.5(16) . .
C21 C19 C22 108.7(17) . .
C19 C20 H20A 109.5 . .
C19 C20 H20B 109.5 . .
C19 C20 H20C 109.5 . .
H20A C20 H20B 109.5 . .
H20A C20 H20C 109.5 . .
H20B C20 H20C 109.5 . .
C19 C21 H21A 109.5 . .
C19 C21 H21B 109.5 . .
C19 C21 H21C 109.5 . .
H21A C21 H21B 109.5 . .
H21A C21 H21C 109.5 . .
H21B C21 H21C 109.5 . .
C19 C22 H22A 109.5 . .
C19 C22 H22B 109.5 . .
C19 C22 H22C 109.5 . .
H22A C22 H22B 109.5 . .
H22A C22 H22C 109.5 . .
H22B C22 H22C 109.5 . .
C7A C23 C24 110.6(17) . .
C7A C23 C25 108.9(15) . .
C7A C23 C26 114.4(15) . .
C24 C23 C25 106.0(16) . .
C26 C23 C24 107.1(17) . .
C26 C23 C25 109.5(18) . .
C23 C24 H24A 109.5 . .
C23 C24 H24B 109.5 . .
C23 C24 H24C 109.5 . .
H24A C24 H24B 109.5 . .
H24A C24 H24C 109.5 . .
H24B C24 H24C 109.5 . .
C23 C25 H25A 109.5 . .
C23 C25 H25B 109.5 . .
C23 C25 H25C 109.5 . .
H25A C25 H25B 109.5 . .
H25A C25 H25C 109.5 . .
H25B C25 H25C 109.5 . .
C23 C26 H26A 109.5 . .
C23 C26 H26B 109.5 . .
C23 C26 H26C 109.5 . .
H26A C26 H26B 109.5 . .
H26A C26 H26C 109.5 . .
H26B C26 H26C 109.5 . .

loop_
_geom_bond_atom_site_label_1
_geom_bond_atom_site_label_2
_geom_bond_distance
_geom_bond_site_symmetry_2
Zn1 Zn1 3.158(3) 52_475
Zn1 Zn1 3.158(3) 75_646
Zn1 Zn1 3.158(3) 26_764
Zn1 O1 1.931(6) 33_554
Zn1 O1 1.931(6) 53_554
Zn1 O1 1.931(6) .
Zn1 O5 1.9339(16) .
Zn2 Zn2 3.153(3) 75_646
Zn2 Zn2 3.153(3) 52_465
Zn2 Zn2 3.153(3) 26_754
Zn2 O2 1.941(6) 77_545
Zn2 O2 1.941(6) .
Zn2 O2 1.941(6) 57_554
Zn2 O6 1.9306(16) .
O1 C1 1.239(9) .
O2 C10 1.255(9) .
O5 Zn1 1.9337(16) 26_764
O5 Zn1 1.9337(16) 75_646
O5 Zn1 1.9337(16) 52_475
O6 Zn2 1.9308(16) 52_465
O6 Zn2 1.9308(16) 26_754
O6 Zn2 1.9308(16) 75_646
C1 O1 1.239(9) 75_646
C1 C2 1.490(15) .
C10 O2 1.255(9) 75_646
C10 C9 1.465(13) .
C2 C3 1.3900 .
C2 C3A 1.3900 .
C3 H3 0.9300 .
C3 C4 1.3900 .
C4 C5 1.3900 .
C4 C11 1.47(2) .
C5 C4A 1.3900 .
C5 O3 1.329(10) .
C4A C3A 1.3900 .
C4A C19 1.480(15) .
C3A H3A 0.9300 .
C6 C7 1.3900 .
C6 C7A 1.3900 .
C6 O4 1.340(10) .
C7 C8 1.3900 .
C7 C12 1.45(2) .
C8 H8 0.9300 .
C8 C9 1.3900 .
C9 C8A 1.3900 .
C8A H8A 0.9300 .
C8A C7A 1.3900 .
C7A C23 1.491(15) .
Cu1 O3 1.828(16) .
Cu1 O4 1.906(14) .
Cu1 N1 1.74(2) .
Cu1 N2 1.89(2) .
N1 C11 1.26(2) .
N1 C13 1.46(2) .
N2 C12 1.272(19) .
N2 C14 1.44(2) .
C11 H11 0.9300 .
C12 H12 0.9300 .
C13 H13 0.9800 .
C13 C18 1.55(2) .
C13 C14 1.53(2) .
C15 H15A 0.9700 .
C15 H15B 0.9700 .
C15 C14 1.55(2) .
C15 C16 1.56(2) .
C18 H18A 0.9700 .
C18 H18B 0.9700 .
C18 C17 1.50(2) .
C14 H14 0.9800 .
C16 H16A 0.9700 .
C16 H16B 0.9700 .
C16 C17 1.55(3) .
C17 H17A 0.9700 .
C17 H17B 0.9700 .
C19 C20 1.52(2) .
C19 C21 1.51(2) .
C19 C22 1.529(19) .
C20 H20A 0.9600 .
C20 H20B 0.9600 .
C20 H20C 0.9600 .
C21 H21A 0.9600 .
C21 H21B 0.9600 .
C21 H21C 0.9600 .
C22 H22A 0.9600 .
C22 H22B 0.9600 .
C22 H22C 0.9600 .
C23 C24 1.54(2) .
C23 C25 1.54(2) .
C23 C26 1.496(19) .
C24 H24A 0.9600 .
C24 H24B 0.9600 .
C24 H24C 0.9600 .
C25 H25A 0.9600 .
C25 H25B 0.9600 .
C25 H25C 0.9600 .
C26 H26A 0.9600 .
C26 H26B 0.9600 .
C26 H26C 0.9600 .

loop_
_geom_torsion_atom_site_label_1
_geom_torsion_atom_site_label_2
_geom_torsion_atom_site_label_3
_geom_torsion_atom_site_label_4
_geom_torsion
_geom_torsion_site_symmetry_1
_geom_torsion_site_symmetry_4
Zn1 O1 C1 O1 0.5(9) . 75_646
Zn1 O1 C1 C2 173(2) . .
Zn2 O2 C10 O2 -1.7(8) . 75_646
Zn2 O2 C10 C9 -173.0(18) . .
O1 C1 C2 C3 172.5(13) . .
O1 C1 C2 C3 -15(3) 75_646 .
O1 C1 C2 C3A -3(3) . .
O1 C1 C2 C3A 169.1(13) 75_646 .
O2 C10 C9 C8 176.1(13) 75_646 .
O2 C10 C9 C8 -12(3) . .
O2 C10 C9 C8A 169.6(12) . .
O2 C10 C9 C8A -3(2) 75_646 .
C1 C2 C3 C4 -176(3) . .
C1 C2 C3A C4A 175(3) . .
C10 C9 C8A C7A 179(3) . .
C2 C3 C4 C5 0.0 . .
C2 C3 C4 C11 175(2) . .
C3 C2 C3A C4A 0.0 . .
C3 C4 C5 C4A 0.0 . .
C3 C4 C5 O3 -174(2) . .
C3 C4 C11 N1 164(3) . .
C4 C5 C4A C3A 0.0 . .
C4 C5 C4A C19 177.1(19) . .
C4 C5 O3 Cu1 -26(3) . .
C5 C4 C11 N1 -22(4) . .
C5 C4A C3A C2 0.0 . .
C5 C4A C19 C20 60(2) . .
C5 C4A C19 C21 -60(2) . .
C5 C4A C19 C22 177(2) . .
C4A C5 O3 Cu1 159.7(19) . .
C3A C2 C3 C4 0.0 . .
C3A C4A C19 C20 -123(2) . .
C3A C4A C19 C21 117(2) . .
C3A C4A C19 C22 -6(3) . .
C6 C7 C8 C9 0.0 . .
C6 C7 C12 N2 4(5) . .
C6 C7A C23 C24 -67(2) . .
C6 C7A C23 C25 49(2) . .
C6 C7A C23 C26 172(2) . .
C7 C6 C7A C8A 0.0 . .
C7 C6 C7A C23 -177.8(18) . .
C7 C6 O4 Cu1 -12(3) . .
C7 C8 C9 C10 -179(3) . .
C7 C8 C9 C8A 0.0 . .
C8 C7 C12 N2 -177(4) . .
C8 C9 C8A C7A 0.0 . .
C9 C8A C7A C6 0.0 . .
C9 C8A C7A C23 177.8(18) . .
C8A C7A C23 C24 115(2) . .
C8A C7A C23 C25 -128.7(19) . .
C8A C7A C23 C26 -6(3) . .
C7A C6 C7 C8 0.0 . .
C7A C6 C7 C12 180(2) . .
C7A C6 O4 Cu1 163.6(17) . .
Cu1 N1 C11 C4 55(5) . .
Cu1 N1 C13 C18 172(4) . .
Cu1 N1 C13 C14 27(5) . .
Cu1 N2 C12 C7 14(6) . .
Cu1 N2 C14 C13 20(4) . .
Cu1 N2 C14 C15 -172(3) . .
O3 C5 C4A C3A 174(3) . .
O3 C5 C4A C19 -9(3) . .
O3 Cu1 N1 C11 -53(4) . .
O3 Cu1 N1 C13 158(3) . .
O3 Cu1 N2 C12 116(4) . .
O3 Cu1 N2 C14 -52(6) . .
O4 C6 C7 C8 175(2) . .
O4 C6 C7 C12 -5(3) . .
O4 C6 C7A C8A -175(2) . .
O4 C6 C7A C23 7(2) . .
O4 Cu1 O3 C5 -140(3) . .
O4 Cu1 N2 C12 -21(3) . .
O4 Cu1 N2 C14 171(3) . .
N1 Cu1 O3 C5 36(3) . .
N1 Cu1 N2 C12 163(4) . .
N1 Cu1 N2 C14 -5(3) . .
N1 C13 C18 C17 -171(4) . .
N1 C13 C14 N2 -30(5) . .
N1 C13 C14 C15 165(4) . .
N2 Cu1 O3 C5 83(5) . .
N2 Cu1 N1 C11 136(4) . .
N2 Cu1 N1 C13 -13(3) . .
C11 C4 C5 C4A -174(2) . .
C11 C4 C5 O3 11(3) . .
C11 N1 C13 C18 15(7) . .
C11 N1 C13 C14 -130(4) . .
C12 C7 C8 C9 -180(2) . .
C12 N2 C14 C13 -148(4) . .
C12 N2 C14 C15 20(6) . .
C13 N1 C11 C4 -155(3) . .
C13 C18 C17 C16 42(6) . .
C15 C16 C17 C18 -43(5) . .
C18 C13 C14 N2 174(3) . .
C18 C13 C14 C15 9(8) . .
C14 N2 C12 C7 -180(3) . .
C14 C13 C18 C17 -26(6) . .
C14 C15 C16 C17 28(5) . .
C16 C15 C14 N2 -176(3) . .
C16 C15 C14 C13 -12(7) . .
C19 C4A C3A C2 -177.1(19) . .
